data_2233060
loop_
_publ_author_name
'Yu, Guang-yan'
'Li, Chen'
'Xiao, Tao'
'Li, Song'
'Tian, Xin'

_publ_section_title
;
 (<i>Z</i>)-1-(2,4-Difluorophenyl)-2-(1<i>H</i>-1,2,4-triazol-1-yl)ethanone
 oxime
;
_journal_coeditor_code ZQ2136
_journal_issue 12
_journal_name_full 'Acta Crystallographica Section E'
_journal_page_first o3468
_journal_paper_doi 10.1107/S1600536811050008
_journal_volume 67
_journal_year 2011
_chemical_formula_iupac 'C10 H8 F2 N4 O'
_chemical_formula_moiety 'C10 H8 F2 N4 O'
_chemical_formula_sum 'C10 H8 F2 N4 O'
_chemical_formula_weight 238.20
_chemical_melting_point 400
_chemical_name_systematic
;
(<i>Z</i>)-1-(2,4-Difluorophenyl)-2-(1<i>H</i>-1,2,4-triazol-1-yl)ethanone
oxime
;
_space_group_IT_number 14
_symmetry_cell_setting monoclinic
_symmetry_space_group_name_Hall '-P 2yn'
_symmetry_space_group_name_H-M 'P 1 21/n 1'
_atom_sites_solution_hydrogens geom
_atom_sites_solution_primary direct
_atom_sites_solution_secondary difmap
_audit_creation_method SHELXL-97
_cell_angle_alpha 90.00
_cell_angle_beta 104.85(3)
_cell_angle_gamma 90.00
_cell_formula_units_Z 4
_cell_length_a 8.6320(17)
_cell_length_b 12.433(3)
_cell_length_c 10.417(2)
_cell_measurement_reflns_used 25
_cell_measurement_temperature 293(2)
_cell_measurement_theta_max 13
_cell_measurement_theta_min 9
_cell_volume 1080.6(4)
_computing_cell_refinement 'CAD-4 EXPRESS (Enraf--Nonius, 1994)'
_computing_data_collection 'CAD-4 EXPRESS (Enraf--Nonius, 1994)'
_computing_data_reduction 'XCAD4 (Harms & Wocadlo, 1995)'
_computing_molecular_graphics 'PLATON (Spek, 2009)'
_computing_publication_material 'SHELXTL (Sheldrick, 2008)'
_computing_structure_refinement 'SHELXL97 (Sheldrick, 2008)'
_computing_structure_solution 'SHELXS97 (Sheldrick, 2008)'
_diffrn_ambient_temperature 293(2)
_diffrn_measured_fraction_theta_full 0.999
_diffrn_measured_fraction_theta_max 0.999
_diffrn_measurement_device_type 'Enraf--Nonius CAD-4'
_diffrn_measurement_method \w/2\q
_diffrn_radiation_monochromator graphite
_diffrn_radiation_source 'fine-focus sealed tube'
_diffrn_radiation_type MoK\a
_diffrn_radiation_wavelength 0.71073
_diffrn_reflns_av_R_equivalents 0.0420
_diffrn_reflns_av_sigmaI/netI 0.0506
_diffrn_reflns_limit_h_max 10
_diffrn_reflns_limit_h_min 0
_diffrn_reflns_limit_k_max 14
_diffrn_reflns_limit_k_min -5
_diffrn_reflns_limit_l_max 12
_diffrn_reflns_limit_l_min -12
_diffrn_reflns_number 3127
_diffrn_reflns_theta_full 25.37
_diffrn_reflns_theta_max 25.37
_diffrn_reflns_theta_min 2.60
_diffrn_standards_decay_% 1
_diffrn_standards_interval_count 200
_diffrn_standards_interval_time 120
_diffrn_standards_number 3
_exptl_absorpt_coefficient_mu 0.124
_exptl_absorpt_correction_T_max 0.9877
_exptl_absorpt_correction_T_min 0.9639
_exptl_absorpt_correction_type psi-scan
_exptl_absorpt_process_details '(North <i>et al.</i>, 1968)'
_exptl_crystal_colour white
_exptl_crystal_density_diffrn 1.464
_exptl_crystal_density_method 'not measured'
_exptl_crystal_description black
_exptl_crystal_F_000 488
_exptl_crystal_size_max 0.30
_exptl_crystal_size_mid 0.20
_exptl_crystal_size_min 0.10
_refine_diff_density_max 0.530
_refine_diff_density_min -0.216
_refine_ls_extinction_coef 0.034(5)
_refine_ls_extinction_method 'SHELXL97 (Sheldrick, 2008)'
_refine_ls_goodness_of_fit_ref 1.008
_refine_ls_hydrogen_treatment constr
_refine_ls_matrix_type full
_refine_ls_number_parameters 154
_refine_ls_number_reflns 1987
_refine_ls_number_restraints 0
_refine_ls_restrained_S_all 1.008
_refine_ls_R_factor_all 0.1009
_refine_ls_R_factor_gt 0.0601
_refine_ls_shift/su_max 0.000
_refine_ls_shift/su_mean 0.000
_refine_ls_structure_factor_coef Fsqd
_refine_ls_weighting_details 'calc w=1/[\s^2^(Fo^2^)+(0.0900P)^2^+0.0000P] where P=(Fo^2^+2Fc^2^)/3'
_refine_ls_weighting_scheme calc
_refine_ls_wR_factor_gt 0.1487
_refine_ls_wR_factor_ref 0.1714
_reflns_number_gt 1217
_reflns_number_total 1987
_reflns_threshold_expression I>2sigma(I)
_cod_data_source_file zq2136.cif
_cod_data_source_block I
_cod_original_sg_symbol_H-M 'P 21/n'
_cod_database_code 2233060
_cod_database_fobs_code 2233060

loop_
_symmetry_equiv_pos_as_xyz
'x, y, z'
'-x+1/2, y+1/2, -z+1/2'
'-x, -y, -z'
'x-1/2, -y-1/2, z-1/2'

loop_
_atom_site_type_symbol
_atom_site_label
_atom_site_fract_x
_atom_site_fract_y
_atom_site_fract_z
_atom_site_U_iso_or_equiv
_atom_site_adp_type
_atom_site_calc_flag
_atom_site_refinement_flags
_atom_site_occupancy
_atom_site_symmetry_multiplicity
O1 O1 -0.0689(3) 0.1304(2) 0.0266(2) 0.0885(7) Uani d . 1 1
H H1A -0.1670 0.1325 0.0102 0.133 Uiso calc R 1 1
F F1 0.0628(2) 0.39466(19) -0.12253(18) 0.1082(8) Uani d . 1 1
N N1 -0.0109(3) 0.2303(3) 0.0363(2) 0.0787(8) Uani d . 1 1
C C1 0.3526(3) 0.3487(3) 0.1896(3) 0.0689(8) Uani d . 1 1
H H1 0.3862 0.2944 0.2520 0.083 Uiso calc R 1 1
N N2 0.3725(2) 0.13025(17) 0.0097(2) 0.0535(6) Uani d . 1 1
C C2 0.4296(4) 0.4452(3) 0.2083(3) 0.0880(11) Uani d . 1 1
H H2 0.5142 0.4572 0.2826 0.106 Uiso calc R 1 1
F F2 0.4618(4) 0.61943(18) 0.1316(3) 0.1508(12) Uani d . 1 1
N N3 0.3361(2) 0.1384(2) -0.1226(2) 0.0654(7) Uani d . 1 1
C C3 0.3801(5) 0.5240(3) 0.1156(4) 0.0917(10) Uani d . 1 1
N N4 0.6005(2) 0.1436(2) -0.0387(2) 0.0679(7) Uani d . 1 1
C C4 0.2564(4) 0.5106(3) 0.0065(3) 0.0944(11) Uani d . 1 1
H H4 0.2229 0.5659 -0.0545 0.113 Uiso calc R 1 1
C C5 0.1822(3) 0.4114(3) -0.0101(3) 0.0707(9) Uani d . 1 1
C C6 0.2250(3) 0.3288(2) 0.0798(2) 0.0538(7) Uani d . 1 1
C C7 0.1461(3) 0.2225(3) 0.0625(2) 0.0619(8) Uani d . 1 1
C C8 0.2467(3) 0.1224(2) 0.0803(3) 0.0605(8) Uani d . 1 1
H H8A 0.2951 0.1110 0.1741 0.073 Uiso calc R 1 1
H H8B 0.1789 0.0609 0.0471 0.073 Uiso calc R 1 1
C C9 0.4781(3) 0.1454(2) -0.1470(3) 0.0663(8) Uani d . 1 1
H H9 0.4918 0.1511 -0.2324 0.080 Uiso calc R 1 1
C C10 0.5286(3) 0.1362(2) 0.0578(3) 0.0597(7) Uani d . 1 1
H H10 0.5810 0.1353 0.1477 0.072 Uiso calc R 1 1

loop_
_atom_site_aniso_label
_atom_site_aniso_U_11
_atom_site_aniso_U_22
_atom_site_aniso_U_33
_atom_site_aniso_U_12
_atom_site_aniso_U_13
_atom_site_aniso_U_23
O1 0.0712(14) 0.0982(19) 0.0951(17) 0.0097(14) 0.0198(12) -0.0037(14)
F1 0.0744(12) 0.160(2) 0.0717(12) -0.0057(12) -0.0146(10) 0.0297(11)
N1 0.0610(14) 0.115(3) 0.0608(15) -0.0278(15) 0.0177(11) -0.0027(15)
C1 0.0595(16) 0.078(2) 0.0599(16) 0.0107(16) -0.0024(13) -0.0075(15)
N2 0.0337(10) 0.0662(15) 0.0611(13) -0.0045(10) 0.0133(9) 0.0006(11)
C2 0.095(2) 0.087(3) 0.0639(19) 0.012(2) -0.0120(18) -0.0177(19)
F2 0.183(3) 0.0744(16) 0.161(2) -0.0211(16) -0.017(2) -0.0079(15)
N3 0.0441(11) 0.093(2) 0.0577(13) -0.0116(12) 0.0107(10) -0.0005(12)
C3 0.106(3) 0.067(2) 0.091(2) 0.002(2) 0.004(2) -0.014(2)
N4 0.0449(12) 0.0795(18) 0.0822(16) -0.0011(11) 0.0216(12) -0.0008(13)
C4 0.108(3) 0.078(3) 0.085(2) 0.016(2) 0.002(2) 0.014(2)
C5 0.0594(16) 0.100(3) 0.0456(15) 0.0192(18) 0.0007(13) 0.0074(16)
C6 0.0283(11) 0.084(2) 0.0503(14) 0.0060(12) 0.0120(10) -0.0023(14)
C7 0.0463(13) 0.096(2) 0.0464(14) 0.0039(15) 0.0175(11) 0.0027(14)
C8 0.0363(12) 0.080(2) 0.0674(17) -0.0076(13) 0.0175(12) 0.0078(15)
C9 0.0470(14) 0.089(2) 0.0659(17) -0.0109(15) 0.0205(13) -0.0046(16)
C10 0.0297(11) 0.075(2) 0.0724(17) 0.0046(12) 0.0091(11) 0.0088(14)

loop_
_atom_type_symbol
_atom_type_description
_atom_type_scat_dispersion_real
_atom_type_scat_dispersion_imag
_atom_type_scat_source
C C 0.0033 0.0016 'International Tables Vol C Tables 4.2.6.8 and 6.1.1.4'
H H 0.0000 0.0000 'International Tables Vol C Tables 4.2.6.8 and 6.1.1.4'
N N 0.0061 0.0033 'International Tables Vol C Tables 4.2.6.8 and 6.1.1.4'
O O 0.0106 0.0060 'International Tables Vol C Tables 4.2.6.8 and 6.1.1.4'
F F 0.0171 0.0103 'International Tables Vol C Tables 4.2.6.8 and 6.1.1.4'

loop_
_geom_angle_atom_site_label_1
_geom_angle_atom_site_label_2
_geom_angle_atom_site_label_3
_geom_angle
N1 O1 H1A 109.5
C7 N1 O1 107.1(3)
C2 C1 C6 121.9(3)
C2 C1 H1 119.0
C6 C1 H1 119.0
C10 N2 N3 109.6(2)
C10 N2 C8 129.3(2)
N3 N2 C8 120.97(18)
C1 C2 C3 118.6(3)
C1 C2 H2 120.7
C3 C2 H2 120.7
C9 N3 N2 102.7(2)
C4 C3 C2 122.8(4)
C4 C3 F2 118.6(4)
C2 C3 F2 118.6(3)
C10 N4 C9 102.8(2)
C3 C4 C5 117.1(3)
C3 C4 H4 121.5
C5 C4 H4 121.5
F1 C5 C6 118.8(3)
F1 C5 C4 117.9(3)
C6 C5 C4 123.2(3)
C5 C6 C1 116.4(3)
C5 C6 C7 123.4(2)
C1 C6 C7 120.1(3)
N1 C7 C6 112.2(3)
N1 C7 C8 128.2(3)
C6 C7 C8 119.5(2)
N2 C8 C7 111.3(2)
N2 C8 H8A 109.4
C7 C8 H8A 109.4
N2 C8 H8B 109.4
C7 C8 H8B 109.4
H8A C8 H8B 108.0
N3 C9 N4 114.2(2)
N3 C9 H9 122.9
N4 C9 H9 122.9
N4 C10 N2 110.6(2)
N4 C10 H10 124.7
N2 C10 H10 124.7

loop_
_geom_bond_atom_site_label_1
_geom_bond_atom_site_label_2
_geom_bond_distance
O1 N1 1.334(3)
O1 H1A 0.8200
F1 C5 1.364(3)
N1 C7 1.315(3)
C1 C2 1.362(4)
C1 C6 1.392(3)
C1 H1 0.9300
N2 C10 1.314(3)
N2 N3 1.337(3)
N2 C8 1.463(3)
C2 C3 1.365(5)
C2 H2 0.9300
F2 C3 1.368(4)
N3 C9 1.317(3)
C3 C4 1.356(5)
N4 C10 1.313(3)
N4 C9 1.333(3)
C4 C5 1.380(5)
C4 H4 0.9300
C5 C6 1.375(4)
C6 C7 1.477(4)
C7 C8 1.502(4)
C8 H8A 0.9700
C8 H8B 0.9700
C9 H9 0.9300
C10 H10 0.9300

loop_
_geom_hbond_atom_site_label_D
_geom_hbond_atom_site_label_H
_geom_hbond_atom_site_label_A
_geom_hbond_site_symmetry_A
_geom_hbond_distance_DH
_geom_hbond_distance_HA
_geom_hbond_distance_DA
_geom_hbond_angle_DHA
_geom_hbond_publ_flag
O1 H1A N4 1_455 0.82 1.94 2.764(3) 176 yes
C10 H10 F1 4_666 0.93 2.47 3.289(4) 148 yes

loop_
_geom_torsion_atom_site_label_1
_geom_torsion_atom_site_label_2
_geom_torsion_atom_site_label_3
_geom_torsion_atom_site_label_4
_geom_torsion
C6 C1 C2 C3 -0.5(5)
C10 N2 N3 C9 2.1(3)
C8 N2 N3 C9 179.0(2)
C1 C2 C3 C4 0.7(6)
C1 C2 C3 F2 -177.3(3)
C2 C3 C4 C5 -1.5(6)
F2 C3 C4 C5 176.6(3)
C3 C4 C5 F1 -176.8(3)
C3 C4 C5 C6 2.0(5)
F1 C5 C6 C1 177.1(2)
C4 C5 C6 C1 -1.7(4)
F1 C5 C6 C7 -1.2(4)
C4 C5 C6 C7 180.0(3)
C2 C1 C6 C5 0.9(4)
C2 C1 C6 C7 179.3(3)
O1 N1 C7 C6 -178.2(2)
O1 N1 C7 C8 -0.5(4)
C5 C6 C7 N1 -50.9(3)
C1 C6 C7 N1 130.8(3)
C5 C6 C7 C8 131.1(3)
C1 C6 C7 C8 -47.1(3)
C10 N2 C8 C7 112.4(3)
N3 N2 C8 C7 -63.8(3)
N1 C7 C8 N2 135.8(3)
C6 C7 C8 N2 -46.7(3)
N2 N3 C9 N4 -0.9(3)
C10 N4 C9 N3 -0.7(4)
C9 N4 C10 N2 2.0(3)
N3 N2 C10 N4 -2.7(3)
C8 N2 C10 N4 -179.2(3)

loop_
_cod_related_entry_id
_cod_related_entry_database
_cod_related_entry_code
1 ChemSpider 30657294
